data_4084050
loop_
_publ_author_name
'Amoroso, Dino'
'Haaf, Michael'
'Yap, Glenn P. A.'
'West, Robert'
'Fogg, Deryn E.'

_publ_section_title
; 
 A Stable Silylene in a Reactive Environment: Synthesis, Reactivity,
 and Silicon Extrusion Chemistry of a Coordinatively Unsaturated
 Ruthenium Silylene Complex Containing Chloride and \h3-P--C--P Ligands
;
_journal_coden_ASTM ORGND7
_journal_issue 3
_journal_name_full Organometallics
_journal_page_first 534
_journal_page_last 540
_journal_paper_doi 10.1021/om0101801
_journal_volume 21
_journal_year 2002
_chemical_formula_sum 'C62 H109 Cl3 N2 P4 Ru2'
_chemical_formula_weight 1314.88
_space_group_IT_number 2
_symmetry_cell_setting triclinic
_symmetry_space_group_name_Hall '-P 1'
_symmetry_space_group_name_H-M 'P -1'
_atom_sites_solution_hydrogens geom
_atom_sites_solution_primary direct
_atom_sites_solution_secondary difmap
_audit_creation_method SHELXL-97
_cell_angle_alpha 89.7230(10)
_cell_angle_beta 86.8370(10)
_cell_angle_gamma 66.5080(10)
_cell_formula_units_Z 2
_cell_length_a 11.6220(9)
_cell_length_b 13.5699(10)
_cell_length_c 22.7781(17)
_cell_measurement_reflns_used 'reflections from 60 data frames'
_cell_measurement_temperature 203(2)
_cell_measurement_theta_max 28.29
_cell_measurement_theta_min 1.47
_cell_volume 3289.0(4)
_computing_cell_refinement 'Bruker SMART'
_computing_data_collection 'Bruker SMART'
_computing_data_reduction 'Bruker SHELXTL'
_computing_molecular_graphics 'Bruker SHELXTL'
_computing_publication_material 'Bruker SHELXTL'
_computing_structure_refinement 'SHELXL-97 (Sheldrick, 1997)'
_computing_structure_solution 'SHELXS-97 (Sheldrick, 1990)'
_diffrn_ambient_temperature 203(2)
_diffrn_measured_fraction_theta_full 0.876
_diffrn_measured_fraction_theta_max 0.876
_diffrn_measurement_device_type 'CCD area detector'
_diffrn_measurement_method 'phi and omega scans'
_diffrn_radiation_monochromator graphite
_diffrn_radiation_source 'fine-focus sealed tube'
_diffrn_radiation_type MoK\a
_diffrn_radiation_wavelength 0.71073
_diffrn_reflns_av_R_equivalents 0.0404
_diffrn_reflns_av_sigmaI/netI 0.0943
_diffrn_reflns_limit_h_max 15
_diffrn_reflns_limit_h_min -15
_diffrn_reflns_limit_k_max 17
_diffrn_reflns_limit_k_min -17
_diffrn_reflns_limit_l_max 30
_diffrn_reflns_limit_l_min 0
_diffrn_reflns_number 25795
_diffrn_reflns_theta_full 28.71
_diffrn_reflns_theta_max 28.71
_diffrn_reflns_theta_min 1.64
_diffrn_standards_decay_% <1
_diffrn_standards_number '50 standard frames at start and end'
_exptl_absorpt_coefficient_mu 0.716
_exptl_absorpt_correction_T_max 0.928076
_exptl_absorpt_correction_T_min 0.828149
_exptl_absorpt_correction_type multi-scan
_exptl_absorpt_process_details 'Blessing,R., Acta Cryst. (1995) A51 33-38.'
_exptl_crystal_colour orange
_exptl_crystal_density_diffrn 1.328
_exptl_crystal_density_method 'not measured'
_exptl_crystal_description block
_exptl_crystal_F_000 1388
_exptl_crystal_size_max 0.20
_exptl_crystal_size_mid 0.10
_exptl_crystal_size_min 0.05
_refine_diff_density_max 0.965
_refine_diff_density_min -0.696
_refine_diff_density_rms 0.095
_refine_ls_extinction_method none
_refine_ls_goodness_of_fit_ref 1.028
_refine_ls_hydrogen_treatment mixed
_refine_ls_matrix_type full
_refine_ls_number_parameters 658
_refine_ls_number_reflns 14910
_refine_ls_number_restraints 0
_refine_ls_restrained_S_all 1.028
_refine_ls_R_factor_all 0.0971
_refine_ls_R_factor_gt 0.0487
_refine_ls_shift/su_max 0.007
_refine_ls_shift/su_mean 0.000
_refine_ls_structure_factor_coef Fsqd
_refine_ls_weighting_details 'calc w=1/[\s^2^(Fo^2^)+(0.0400P)^2^+0.0000P] where P=(Fo^2^+2Fc^2^)/3'
_refine_ls_weighting_scheme calc
_refine_ls_wR_factor_gt 0.0964
_refine_ls_wR_factor_ref 0.1059
_reflns_number_gt 9029
_reflns_number_total 14910
_reflns_threshold_expression >2sigma(I)
_cod_data_source_file om0101801.cif
_cod_data_source_block df021
_cod_depositor_comments
;
The following automatic conversions were performed:

'_symmetry_cell_setting' value 'Triclinic' changed to 'triclinic'
according to
/usr/data/users/saulius/automatic-downloads/retrospective/ACS/lib/dictionaries/cif_core.dic
dictionary named 'cif_core.dic' version 2.4.2 from 2011-04-26.

Automatic conversion script
Id: cif_fix_values 2281 2013-09-26 08:29:07Z andrius 

 Updated bibliographic information.

 Antanas Vaitkus,
 2019-10-02
;
_cod_original_sg_symbol_H-M P-1
_cod_database_code 4084050

loop_
_symmetry_equiv_pos_as_xyz
'x, y, z'
'-x, -y, -z'

loop_
_atom_site_label
_atom_site_type_symbol
_atom_site_fract_x
_atom_site_fract_y
_atom_site_fract_z
_atom_site_U_iso_or_equiv
_atom_site_adp_type
_atom_site_occupancy
_atom_site_symmetry_multiplicity
_atom_site_calc_flag
_atom_site_refinement_flags
Ru1 Ru 0.15995(3) 0.88592(3) 0.229426(14) 0.02484(9) Uani 1 1 d .
Ru2 Ru 0.34097(3) 0.63310(3) 0.270218(14) 0.02741(9) Uani 1 1 d .
Cl1 Cl 0.10453(9) 0.75825(8) 0.29132(4) 0.0288(2) Uani 1 1 d .
Cl2 Cl 0.28232(9) 0.71960(8) 0.17103(4) 0.0292(2) Uani 1 1 d .
Cl3 Cl 0.34851(9) 0.81313(8) 0.28689(4) 0.0301(2) Uani 1 1 d .
N1 N 0.0180(5) 0.9103(4) 0.1850(2) 0.0679(14) Uani 1 1 d .
N2 N -0.0645(3) 0.9149(3) 0.16100(15) 0.0401(10) Uani 1 1 d .
P1 P 0.04862(10) 1.03144(9) 0.29203(4) 0.0279(2) Uani 1 1 d .
P2 P 0.23989(10) 0.98516(9) 0.16815(4) 0.0281(2) Uani 1 1 d .
P3 P 0.40969(10) 0.57392(9) 0.35870(5) 0.0289(2) Uani 1 1 d .
P4 P 0.32139(10) 0.48377(9) 0.24011(5) 0.0335(3) Uani 1 1 d .
C1 C -0.1616(4) 0.9811(4) 0.31494(18) 0.0383(11) Uani 1 1 d .
H1A H -0.1200 0.9223 0.2862 0.046 Uiso 1 1 calc R
H1B H -0.2159 1.0442 0.2939 0.046 Uiso 1 1 calc R
C2 C -0.2412(4) 0.9483(4) 0.3605(2) 0.0494(13) Uani 1 1 d .
H2A H -0.3055 0.9338 0.3405 0.059 Uiso 1 1 calc R
H2B H -0.1873 0.8818 0.3791 0.059 Uiso 1 1 calc R
C3 C -0.3051(4) 1.0345(5) 0.4080(2) 0.0582(15) Uani 1 1 d .
H3A H -0.3671 1.0983 0.3905 0.070 Uiso 1 1 calc R
H3B H -0.3493 1.0077 0.4377 0.070 Uiso 1 1 calc R
C4 C -0.2089(4) 1.0643(4) 0.43697(19) 0.0507(13) Uani 1 1 d .
H4A H -0.1540 1.0029 0.4590 0.061 Uiso 1 1 calc R
H4B H -0.2521 1.1242 0.4648 0.061 Uiso 1 1 calc R
C5 C -0.1296(4) 1.0964(4) 0.39149(18) 0.0404(11) Uani 1 1 d .
H5A H -0.0668 1.1132 0.4115 0.048 Uiso 1 1 calc R
H5B H -0.1837 1.1614 0.3718 0.048 Uiso 1 1 calc R
C6 C -0.0627(4) 1.0071(3) 0.34549(16) 0.0307(10) Uani 1 1 d .
H6A H -0.0129 0.9422 0.3674 0.037 Uiso 1 1 calc R
C7 C 0.1973(4) 0.9913(3) 0.39087(17) 0.0338(10) Uani 1 1 d .
H7A H 0.1278 1.0137 0.4210 0.041 Uiso 1 1 calc R
H7B H 0.2164 0.9167 0.3792 0.041 Uiso 1 1 calc R
C8 C 0.3124(4) 0.9992(4) 0.4156(2) 0.0465(12) Uani 1 1 d .
H8A H 0.3364 0.9534 0.4500 0.056 Uiso 1 1 calc R
H8B H 0.3827 0.9729 0.3859 0.056 Uiso 1 1 calc R
C9 C 0.2870(5) 1.1138(4) 0.4331(2) 0.0587(15) Uani 1 1 d .
H9A H 0.2243 1.1366 0.4663 0.070 Uiso 1 1 calc R
H9B H 0.3645 1.1169 0.4460 0.070 Uiso 1 1 calc R
C10 C 0.2402(5) 1.1899(4) 0.3832(2) 0.0578(15) Uani 1 1 d .
H10A H 0.3087 1.1752 0.3531 0.069 Uiso 1 1 calc R
H10B H 0.2155 1.2637 0.3979 0.069 Uiso 1 1 calc R
C11 C 0.1272(4) 1.1804(4) 0.3550(2) 0.0465(12) Uani 1 1 d .
H11A H 0.0539 1.2058 0.3831 0.056 Uiso 1 1 calc R
H11B H 0.1061 1.2255 0.3202 0.056 Uiso 1 1 calc R
C12 C 0.1592(4) 1.0638(3) 0.33748(17) 0.0313(10) Uani 1 1 d .
H12A H 0.2374 1.0428 0.3121 0.038 Uiso 1 1 calc R
C13 C -0.0577(4) 1.1596(4) 0.25926(19) 0.0478(13) Uani 1 1 d .
H13A H -0.1031 1.2199 0.2836 0.057 Uiso 1 1 calc R
C14 C -0.0704(5) 1.1660(4) 0.1937(2) 0.0565(14) Uani 1 1 d .
H14A H -0.0696 1.0976 0.1796 0.068 Uiso 1 1 calc R
H14B H -0.1528 1.2220 0.1862 0.068 Uiso 1 1 calc R
C15 C 0.0269(5) 1.1891(4) 0.1579(2) 0.0543(14) Uani 1 1 d .
H15A H 0.0051 1.2666 0.1604 0.065 Uiso 1 1 calc R
H15B H 0.0218 1.1714 0.1167 0.065 Uiso 1 1 calc R
C16 C 0.1623(4) 1.1318(3) 0.1737(2) 0.0429(12) Uani 1 1 d .
H16A H 0.2066 1.1717 0.1864 0.051 Uiso 1 1 calc R
C17 C 0.1506(5) 0.9329(5) 0.0642(2) 0.0582(15) Uani 1 1 d .
H17A H 0.0759 1.0006 0.0664 0.070 Uiso 1 1 calc R
H17B H 0.1313 0.8806 0.0881 0.070 Uiso 1 1 calc R
C18 C 0.1776(4) 0.8925(4) 0.00051(18) 0.0482(13) Uani 1 1 d .
H18A H 0.1013 0.8906 -0.0147 0.058 Uiso 1 1 calc R
H18B H 0.2425 0.8191 -0.0011 0.058 Uiso 1 1 calc R
C19 C 0.2219(5) 0.9646(5) -0.0383(2) 0.0649(16) Uani 1 1 d .
H19A H 0.2479 0.9319 -0.0777 0.078 Uiso 1 1 calc R
H19B H 0.1522 1.0346 -0.0420 0.078 Uiso 1 1 calc R
C20 C 0.3290(6) 0.9798(5) -0.0129(2) 0.0769(19) Uani 1 1 d .
H20A H 0.3522 1.0295 -0.0373 0.092 Uiso 1 1 calc R
H20B H 0.4017 0.9108 -0.0133 0.092 Uiso 1 1 calc R
C21 C 0.2968(5) 1.0242(4) 0.04987(19) 0.0556(14) Uani 1 1 d .
H21A H 0.2288 1.0960 0.0500 0.067 Uiso 1 1 calc R
H21B H 0.3703 1.0307 0.0655 0.067 Uiso 1 1 calc R
C22 C 0.2556(4) 0.9505(4) 0.08961(18) 0.0446(12) Uani 1 1 d .
H22A H 0.3272 0.8796 0.0860 0.054 Uiso 1 1 calc R
C23 C 0.4991(4) 0.8552(4) 0.1646(2) 0.0487(13) Uani 1 1 d .
H23A H 0.4676 0.7990 0.1722 0.058 Uiso 1 1 calc R
H23B H 0.5147 0.8583 0.1220 0.058 Uiso 1 1 calc R
C24 C 0.6206(5) 0.8291(5) 0.1954(3) 0.087(2) Uani 1 1 d .
H24A H 0.6061 0.8155 0.2368 0.105 Uiso 1 1 calc R
H24B H 0.6845 0.7626 0.1779 0.105 Uiso 1 1 calc R
C25 C 0.6684(6) 0.9098(7) 0.1924(3) 0.091(2) Uani 1 1 d .
H25A H 0.6973 0.9148 0.1517 0.110 Uiso 1 1 calc R
H25B H 0.7413 0.8890 0.2166 0.110 Uiso 1 1 calc R
C26 C 0.5735(6) 1.0182(6) 0.2129(3) 0.079(2) Uani 1 1 d .
H26A H 0.6082 1.0721 0.2043 0.095 Uiso 1 1 calc R
H26B H 0.5589 1.0175 0.2557 0.095 Uiso 1 1 calc R
C27 C 0.4464(5) 1.0517(5) 0.1840(3) 0.082(2) Uani 1 1 d .
H27A H 0.3842 1.1164 0.2039 0.098 Uiso 1 1 calc R
H27B H 0.4565 1.0685 0.1427 0.098 Uiso 1 1 calc R
C28 C 0.4013(4) 0.9640(4) 0.1879(2) 0.0529(13) Uani 1 1 d .
H28A H 0.3978 0.9524 0.2308 0.063 Uiso 1 1 calc R
C29 C 0.6172(4) 0.6334(4) 0.34769(19) 0.0396(11) Uani 1 1 d .
H29A H 0.6791 0.5590 0.3487 0.048 Uiso 1 1 calc R
H29B H 0.5921 0.6490 0.3072 0.048 Uiso 1 1 calc R
C30 C 0.6758(4) 0.7083(4) 0.3669(2) 0.0489(13) Uani 1 1 d .
H30A H 0.6165 0.7827 0.3620 0.059 Uiso 1 1 calc R
H30B H 0.7513 0.6961 0.3415 0.059 Uiso 1 1 calc R
C31 C 0.7107(5) 0.6922(4) 0.4301(2) 0.0565(14) Uani 1 1 d .
H31A H 0.7799 0.6218 0.4336 0.068 Uiso 1 1 calc R
H31B H 0.7402 0.7472 0.4417 0.068 Uiso 1 1 calc R
C32 C 0.6018(4) 0.6986(4) 0.4711(2) 0.0512(13) Uani 1 1 d .
H32A H 0.5380 0.7725 0.4724 0.061 Uiso 1 1 calc R
H32B H 0.6308 0.6802 0.5108 0.061 Uiso 1 1 calc R
C33 C 0.5434(4) 0.6226(4) 0.45134(19) 0.0459(12) Uani 1 1 d .
H33A H 0.4705 0.6310 0.4778 0.055 Uiso 1 1 calc R
H33B H 0.6047 0.5482 0.4534 0.055 Uiso 1 1 calc R
C34 C 0.5019(4) 0.6463(4) 0.38803(17) 0.0335(10) Uani 1 1 d .
H34A H 0.4460 0.7236 0.3878 0.040 Uiso 1 1 calc R
C35 C 0.2183(4) 0.7079(3) 0.43816(17) 0.0328(10) Uani 1 1 d .
H35A H 0.1780 0.7466 0.4035 0.039 Uiso 1 1 calc R
H35B H 0.2762 0.7389 0.4507 0.039 Uiso 1 1 calc R
C36 C 0.1181(4) 0.7231(4) 0.48736(19) 0.0471(12) Uani 1 1 d .
H36A H 0.1590 0.6924 0.5235 0.057 Uiso 1 1 calc R
H36B H 0.0691 0.8001 0.4946 0.057 Uiso 1 1 calc R
C37 C 0.0307(4) 0.6702(4) 0.4726(2) 0.0502(13) Uani 1 1 d .
H37A H -0.0172 0.7059 0.4389 0.060 Uiso 1 1 calc R
H37B H -0.0289 0.6779 0.5061 0.060 Uiso 1 1 calc R
C38 C 0.1051(4) 0.5515(4) 0.4578(2) 0.0482(13) Uani 1 1 d .
H38A H 0.0477 0.5192 0.4462 0.058 Uiso 1 1 calc R
H38B H 0.1464 0.5145 0.4927 0.058 Uiso 1 1 calc R
C39 C 0.2036(4) 0.5372(4) 0.40789(19) 0.0392(11) Uani 1 1 d .
H39A H 0.1612 0.5680 0.3721 0.047 Uiso 1 1 calc R
H39B H 0.2526 0.4603 0.4004 0.047 Uiso 1 1 calc R
C40 C 0.2921(4) 0.5905(3) 0.42169(17) 0.0323(10) Uani 1 1 d .
H40A H 0.3388 0.5544 0.4561 0.039 Uiso 1 1 calc R
C41 C 0.5204(4) 0.4315(3) 0.36871(19) 0.0425(11) Uani 1 1 d .
H41A H 0.5808 0.4301 0.3974 0.051 Uiso 1 1 calc R
H41B H 0.4726 0.3914 0.3852 0.051 Uiso 1 1 calc R
C42 C 0.5935(4) 0.3737(4) 0.3119(2) 0.0513(13) Uani 1 1 d .
H42A H 0.5972 0.4279 0.2841 0.062 Uiso 1 1 calc R
H42B H 0.6799 0.3284 0.3211 0.062 Uiso 1 1 calc R
C43 C 0.5377(4) 0.3041(4) 0.2819(2) 0.0520(13) Uani 1 1 d .
H43A H 0.5605 0.2368 0.3034 0.062 Uiso 1 1 calc R
H43B H 0.5771 0.2858 0.2421 0.062 Uiso 1 1 calc R
C44 C 0.3943(4) 0.3537(3) 0.2775(2) 0.0435(12) Uani 1 1 d .
H44A H 0.3557 0.3627 0.3175 0.052 Uiso 1 1 calc R
H44B H 0.3713 0.3012 0.2571 0.052 Uiso 1 1 calc R
C45 C 0.1110(5) 0.4152(5) 0.2635(3) 0.0686(16) Uani 1 1 d .
H45A H 0.1537 0.3812 0.2987 0.082 Uiso 1 1 calc R
H45B H 0.1355 0.3604 0.2320 0.082 Uiso 1 1 calc R
C46 C -0.0310(5) 0.4588(4) 0.2764(3) 0.0618(15) Uani 1 1 d .
H46A H -0.0553 0.3987 0.2851 0.074 Uiso 1 1 calc R
H46B H -0.0535 0.5059 0.3114 0.074 Uiso 1 1 calc R
C47 C -0.1041(5) 0.5215(5) 0.2254(3) 0.0658(16) Uani 1 1 d .
H47A H -0.0933 0.4717 0.1924 0.079 Uiso 1 1 calc R
H47B H -0.1938 0.5544 0.2375 0.079 Uiso 1 1 calc R
C48 C -0.0623(5) 0.6060(5) 0.2055(3) 0.0724(18) Uani 1 1 d .
H48A H -0.0873 0.6625 0.2361 0.087 Uiso 1 1 calc R
H48B H -0.1051 0.6383 0.1701 0.087 Uiso 1 1 calc R
C49 C 0.0817(4) 0.5643(4) 0.1920(2) 0.0439(12) Uani 1 1 d .
H49A H 0.1061 0.5161 0.1574 0.053 Uiso 1 1 calc R
H49B H 0.1049 0.6250 0.1832 0.053 Uiso 1 1 calc R
C50 C 0.1515(4) 0.5040(4) 0.2450(2) 0.0436(12) Uani 1 1 d .
H50A H 0.1153 0.5575 0.2776 0.052 Uiso 1 1 calc R
C51 C 0.3669(5) 0.3429(4) 0.1397(2) 0.0598(15) Uani 1 1 d .
H51A H 0.4299 0.2815 0.1586 0.072 Uiso 1 1 calc R
H51B H 0.2839 0.3434 0.1506 0.072 Uiso 1 1 calc R
C52 C 0.3909(6) 0.3302(5) 0.0732(2) 0.0798(19) Uani 1 1 d .
H52A H 0.3230 0.3873 0.0540 0.096 Uiso 1 1 calc R
H52B H 0.3919 0.2610 0.0604 0.096 Uiso 1 1 calc R
C53 C 0.5157(7) 0.3358(6) 0.0549(3) 0.095(2) Uani 1 1 d .
H53A H 0.5839 0.2739 0.0705 0.114 Uiso 1 1 calc R
H53B H 0.5272 0.3318 0.0119 0.114 Uiso 1 1 calc R
C54 C 0.5233(6) 0.4381(5) 0.0767(2) 0.082(2) Uani 1 1 d .
H54A H 0.4604 0.5000 0.0582 0.099 Uiso 1 1 calc R
H54B H 0.6065 0.4369 0.0655 0.099 Uiso 1 1 calc R
C55 C 0.5002(5) 0.4499(4) 0.1441(2) 0.0575(14) Uani 1 1 d .
H55A H 0.5668 0.3911 0.1630 0.069 Uiso 1 1 calc R
H55B H 0.5018 0.5180 0.1573 0.069 Uiso 1 1 calc R
C56 C 0.3728(4) 0.4474(4) 0.16172(19) 0.0445(12) Uani 1 1 d .
H56A H 0.3115 0.5052 0.1391 0.053 Uiso 1 1 calc R
C57 C -0.0605(13) 0.7182(7) 0.0504(4) 0.128(3) Uani 1 1 d .
H57A H -0.1102 0.7624 0.0817 0.154 Uiso 1 1 calc R
C58 C -0.1125(10) 0.6899(9) 0.0077(5) 0.133(4) Uani 1 1 d .
H58A H -0.2006 0.7149 0.0089 0.160 Uiso 1 1 calc R
C59 C -0.0437(13) 0.6252(9) -0.0387(4) 0.129(4) Uani 1 1 d .
H59A H -0.0845 0.6067 -0.0686 0.154 Uiso 1 1 calc R
C60 C 0.0884(13) 0.5869(8) -0.0414(4) 0.134(4) Uani 1 1 d .
H60A H 0.1373 0.5425 -0.0728 0.161 Uiso 1 1 calc R
C61 C 0.1433(9) 0.6163(9) 0.0032(5) 0.134(4) Uani 1 1 d .
H61A H 0.2312 0.5922 0.0031 0.161 Uiso 1 1 calc R
C62 C 0.0669(13) 0.6824(9) 0.0486(5) 0.126(4) Uani 1 1 d .
H62A H 0.1046 0.7029 0.0790 0.151 Uiso 1 1 calc R

loop_
_atom_site_aniso_label
_atom_site_aniso_U_11
_atom_site_aniso_U_22
_atom_site_aniso_U_33
_atom_site_aniso_U_23
_atom_site_aniso_U_13
_atom_site_aniso_U_12
Ru1 0.02718(18) 0.0222(2) 0.02410(17) 0.00303(14) -0.00500(13) -0.00830(15)
Ru2 0.02783(19) 0.0224(2) 0.02881(18) 0.00528(14) -0.00181(14) -0.00671(16)
Cl1 0.0353(6) 0.0230(6) 0.0285(5) 0.0039(4) -0.0020(4) -0.0119(5)
Cl2 0.0355(6) 0.0236(6) 0.0265(5) 0.0014(4) -0.0017(4) -0.0096(5)
Cl3 0.0328(6) 0.0269(6) 0.0295(5) 0.0068(4) -0.0083(4) -0.0100(5)
N1 0.082(4) 0.049(3) 0.065(3) 0.002(2) 0.032(3) -0.022(3)
N2 0.023(2) 0.073(3) 0.035(2) 0.0042(19) -0.0214(16) -0.027(2)
P1 0.0298(6) 0.0238(6) 0.0287(6) 0.0030(5) -0.0021(4) -0.0093(5)
P2 0.0285(6) 0.0258(6) 0.0300(6) 0.0050(5) -0.0046(4) -0.0105(5)
P3 0.0244(6) 0.0277(6) 0.0309(6) 0.0094(5) -0.0012(4) -0.0066(5)
P4 0.0341(6) 0.0227(6) 0.0385(6) 0.0024(5) 0.0025(5) -0.0065(5)
C1 0.029(2) 0.041(3) 0.042(3) 0.002(2) -0.0054(19) -0.011(2)
C2 0.039(3) 0.065(4) 0.055(3) 0.009(3) -0.007(2) -0.031(3)
C3 0.042(3) 0.081(4) 0.054(3) 0.006(3) 0.009(2) -0.028(3)
C4 0.049(3) 0.067(4) 0.037(3) -0.006(2) 0.011(2) -0.025(3)
C5 0.036(3) 0.041(3) 0.042(3) -0.001(2) 0.006(2) -0.014(2)
C6 0.028(2) 0.035(3) 0.030(2) 0.0025(19) -0.0016(17) -0.013(2)
C7 0.036(2) 0.034(3) 0.033(2) -0.0032(19) -0.0023(19) -0.017(2)
C8 0.042(3) 0.059(4) 0.040(3) -0.003(2) -0.003(2) -0.021(3)
C9 0.064(4) 0.075(4) 0.047(3) -0.016(3) -0.001(3) -0.039(3)
C10 0.073(4) 0.060(4) 0.061(3) -0.003(3) -0.006(3) -0.048(3)
C11 0.057(3) 0.039(3) 0.050(3) 0.002(2) 0.000(2) -0.027(3)
C12 0.034(2) 0.031(3) 0.033(2) -0.0012(19) -0.0018(18) -0.017(2)
C13 0.055(3) 0.031(3) 0.034(3) 0.004(2) 0.006(2) 0.007(2)
C14 0.046(3) 0.045(3) 0.062(3) 0.015(3) -0.016(3) 0.000(3)
C15 0.059(3) 0.042(3) 0.040(3) 0.010(2) 0.003(2) 0.003(3)
C16 0.050(3) 0.026(3) 0.055(3) 0.002(2) 0.005(2) -0.019(2)
C17 0.061(4) 0.075(4) 0.041(3) 0.011(3) -0.006(3) -0.030(3)
C18 0.046(3) 0.063(4) 0.031(2) 0.000(2) -0.005(2) -0.016(3)
C19 0.069(4) 0.089(5) 0.033(3) 0.014(3) -0.012(3) -0.026(3)
C20 0.097(5) 0.098(5) 0.042(3) 0.011(3) 0.013(3) -0.048(4)
C21 0.070(4) 0.065(4) 0.039(3) 0.005(3) 0.004(3) -0.036(3)
C22 0.051(3) 0.054(3) 0.035(3) 0.004(2) 0.002(2) -0.028(3)
C23 0.025(2) 0.054(3) 0.062(3) 0.011(3) -0.007(2) -0.011(2)
C24 0.037(3) 0.081(5) 0.137(6) 0.005(4) -0.017(4) -0.016(3)
C25 0.053(4) 0.156(8) 0.081(5) 0.005(5) -0.015(3) -0.057(5)
C26 0.066(4) 0.126(6) 0.074(4) 0.010(4) -0.022(3) -0.068(5)
C27 0.065(4) 0.099(5) 0.098(5) -0.010(4) -0.018(4) -0.049(4)
C28 0.046(3) 0.034(3) 0.083(4) 0.014(3) -0.010(3) -0.021(3)
C29 0.026(2) 0.048(3) 0.044(3) 0.014(2) -0.0013(19) -0.013(2)
C30 0.031(3) 0.061(4) 0.060(3) 0.014(3) -0.006(2) -0.022(3)
C31 0.045(3) 0.067(4) 0.068(4) 0.023(3) -0.024(3) -0.031(3)
C32 0.047(3) 0.070(4) 0.044(3) 0.020(3) -0.021(2) -0.029(3)
C33 0.038(3) 0.064(4) 0.041(3) 0.023(2) -0.017(2) -0.023(3)
C34 0.027(2) 0.038(3) 0.036(2) 0.013(2) -0.0065(18) -0.012(2)
C35 0.033(2) 0.038(3) 0.029(2) 0.0013(19) 0.0003(18) -0.017(2)
C36 0.042(3) 0.050(3) 0.043(3) -0.007(2) 0.010(2) -0.014(3)
C37 0.036(3) 0.060(4) 0.055(3) 0.000(3) 0.010(2) -0.022(3)
C38 0.039(3) 0.055(4) 0.056(3) 0.007(3) 0.008(2) -0.026(3)
C39 0.040(3) 0.033(3) 0.044(3) 0.003(2) 0.007(2) -0.015(2)
C40 0.031(2) 0.034(3) 0.032(2) 0.0096(19) -0.0032(18) -0.012(2)
C41 0.037(3) 0.036(3) 0.046(3) 0.013(2) -0.003(2) -0.006(2)
C42 0.035(3) 0.034(3) 0.065(3) 0.012(3) 0.003(2) 0.006(2)
C43 0.053(3) 0.029(3) 0.054(3) 0.002(2) -0.001(2) 0.005(2)
C44 0.049(3) 0.025(3) 0.051(3) 0.002(2) 0.002(2) -0.010(2)
C45 0.058(4) 0.059(4) 0.094(4) 0.019(3) -0.002(3) -0.029(3)
C46 0.053(3) 0.056(4) 0.088(4) 0.007(3) 0.007(3) -0.035(3)
C47 0.044(3) 0.073(4) 0.085(4) -0.006(3) -0.004(3) -0.029(3)
C48 0.039(3) 0.090(5) 0.083(4) 0.023(4) -0.012(3) -0.020(3)
C49 0.041(3) 0.042(3) 0.047(3) 0.005(2) -0.002(2) -0.016(2)
C50 0.038(3) 0.038(3) 0.057(3) 0.010(2) -0.006(2) -0.017(2)
C51 0.076(4) 0.035(3) 0.057(3) -0.010(3) 0.003(3) -0.011(3)
C52 0.103(5) 0.057(4) 0.067(4) -0.021(3) 0.000(4) -0.019(4)
C53 0.109(6) 0.088(6) 0.061(4) -0.022(4) 0.028(4) -0.015(5)
C54 0.081(5) 0.091(5) 0.060(4) -0.013(4) 0.027(3) -0.023(4)
C55 0.052(3) 0.053(4) 0.055(3) -0.004(3) 0.014(3) -0.010(3)
C56 0.049(3) 0.035(3) 0.041(3) -0.007(2) 0.009(2) -0.008(2)
C57 0.181(11) 0.100(7) 0.111(8) 0.003(6) 0.012(8) -0.066(8)
C58 0.174(10) 0.129(9) 0.125(9) 0.032(7) -0.051(9) -0.084(8)
C59 0.200(12) 0.150(10) 0.087(7) 0.024(6) -0.054(7) -0.119(10)
C60 0.192(12) 0.136(9) 0.092(7) 0.034(6) -0.010(8) -0.083(9)
C61 0.101(7) 0.178(11) 0.115(8) 0.046(7) 0.002(7) -0.047(7)
C62 0.168(10) 0.146(10) 0.116(8) 0.051(7) -0.043(8) -0.115(9)

loop_
_atom_type_symbol
_atom_type_description
_atom_type_scat_dispersion_real
_atom_type_scat_dispersion_imag
_atom_type_scat_source
C C 0.0033 0.0016 'International Tables Vol C Tables 4.2.6.8 and 6.1.1.4'
H H 0.0000 0.0000 'International Tables Vol C Tables 4.2.6.8 and 6.1.1.4'
N N 0.0061 0.0033 'International Tables Vol C Tables 4.2.6.8 and 6.1.1.4'
Ru Ru -1.2594 0.8363 'International Tables Vol C Tables 4.2.6.8 and 6.1.1.4'
P P 0.1023 0.0942 'International Tables Vol C Tables 4.2.6.8 and 6.1.1.4'
Cl Cl 0.1484 0.1585 'International Tables Vol C Tables 4.2.6.8 and 6.1.1.4'

loop_
_geom_angle_atom_site_label_1
_geom_angle_atom_site_label_2
_geom_angle_atom_site_label_3
_geom_angle
N1 Ru1 P1 92.46(13)
N1 Ru1 P2 94.82(12)
P1 Ru1 P2 93.46(4)
N1 Ru1 Cl3 167.40(13)
P1 Ru1 Cl3 96.02(4)
P2 Ru1 Cl3 93.95(4)
N1 Ru1 Cl2 90.30(14)
P1 Ru1 Cl2 174.50(4)
P2 Ru1 Cl2 91.04(4)
Cl3 Ru1 Cl2 80.51(3)
N1 Ru1 Cl1 89.56(12)
P1 Ru1 Cl1 93.38(4)
P2 Ru1 Cl1 171.71(4)
Cl3 Ru1 Cl1 80.68(3)
Cl2 Ru1 Cl1 81.88(3)
P3 Ru2 P4 96.67(4)
P3 Ru2 Cl3 93.35(4)
P4 Ru2 Cl3 169.98(4)
P3 Ru2 Cl2 170.74(4)
P4 Ru2 Cl2 91.59(4)
Cl3 Ru2 Cl2 78.44(3)
P3 Ru2 Cl1 104.29(4)
P4 Ru2 Cl1 99.77(4)
Cl3 Ru2 Cl1 77.41(3)
Cl2 Ru2 Cl1 78.32(3)
Ru1 Cl1 Ru2 83.41(3)
Ru1 Cl2 Ru2 84.95(3)
Ru1 Cl3 Ru2 85.91(3)
N2 N1 Ru1 173.0(4)
C6 P1 C13 100.6(2)
C6 P1 C12 105.53(18)
C13 P1 C12 107.3(2)
C6 P1 Ru1 113.73(14)
C13 P1 Ru1 118.36(15)
C12 P1 Ru1 110.23(14)
C16 P2 C22 106.3(2)
C16 P2 C28 100.5(2)
C22 P2 C28 104.9(2)
C16 P2 Ru1 117.60(14)
C22 P2 Ru1 115.51(15)
C28 P2 Ru1 110.35(16)
C34 P3 C40 101.21(18)
C34 P3 C41 100.5(2)
C40 P3 C41 100.30(19)
C34 P3 Ru2 111.65(13)
C40 P3 Ru2 119.06(13)
C41 P3 Ru2 120.92(15)
C44 P4 C56 103.0(2)
C44 P4 C50 101.0(2)
C56 P4 C50 104.4(2)
C44 P4 Ru2 122.51(16)
C56 P4 Ru2 113.66(15)
C50 P4 Ru2 110.26(16)
C6 C1 C2 109.9(3)
C3 C2 C1 112.6(4)
C4 C3 C2 110.4(4)
C3 C4 C5 111.2(4)
C4 C5 C6 111.9(4)
C1 C6 C5 108.8(3)
C1 C6 P1 112.0(3)
C5 C6 P1 115.9(3)
C8 C7 C12 109.2(3)
C9 C8 C7 111.3(4)
C10 C9 C8 112.1(4)
C9 C10 C11 112.8(4)
C12 C11 C10 109.9(4)
C11 C12 C7 110.5(3)
C11 C12 P1 119.2(3)
C7 C12 P1 112.0(3)
C14 C13 P1 119.8(3)
C15 C14 C13 116.7(4)
C14 C15 C16 117.5(4)
C15 C16 P2 120.3(3)
C22 C17 C18 113.9(4)
C17 C18 C19 111.5(4)
C20 C19 C18 111.0(4)
C19 C20 C21 111.9(5)
C20 C21 C22 111.2(4)
C17 C22 C21 110.2(4)
C17 C22 P2 117.5(3)
C21 C22 P2 114.2(3)
C24 C23 C28 109.1(4)
C25 C24 C23 115.0(5)
C24 C25 C26 113.1(5)
C25 C26 C27 113.4(5)
C28 C27 C26 110.4(5)
C27 C28 C23 113.5(4)
C27 C28 P2 121.5(4)
C23 C28 P2 111.6(3)
C30 C29 C34 110.8(4)
C29 C30 C31 112.2(4)
C32 C31 C30 112.2(4)
C31 C32 C33 111.4(4)
C32 C33 C34 110.7(4)
C29 C34 C33 108.4(3)
C29 C34 P3 112.4(3)
C33 C34 P3 117.5(3)
C40 C35 C36 112.1(3)
C37 C36 C35 112.0(4)
C36 C37 C38 110.4(4)
C37 C38 C39 110.6(4)
C38 C39 C40 112.4(4)
C35 C40 C39 110.4(3)
C35 C40 P3 111.5(3)
C39 C40 P3 111.2(3)
C42 C41 P3 114.3(3)
C43 C42 C41 114.6(4)
C42 C43 C44 116.2(4)
C43 C44 P4 118.6(3)
C50 C45 C46 110.9(4)
C47 C46 C45 112.6(4)
C48 C47 C46 112.1(4)
C47 C48 C49 113.4(5)
C50 C49 C48 110.0(4)
C45 C50 C49 111.7(4)
C45 C50 P4 121.8(3)
C49 C50 P4 112.0(3)
C52 C51 C56 111.1(4)
C51 C52 C53 110.4(5)
C54 C53 C52 112.2(5)
C53 C54 C55 110.8(5)
C56 C55 C54 109.5(4)
C51 C56 C55 110.6(4)
C51 C56 P4 115.7(3)
C55 C56 P4 113.8(3)
C58 C57 C62 118.6(11)
C57 C58 C59 122.7(11)
C58 C59 C60 119.7(9)
C61 C60 C59 117.9(10)
C60 C61 C62 118.9(10)
C57 C62 C61 122.2(10)

loop_
_geom_bond_atom_site_label_1
_geom_bond_atom_site_label_2
_geom_bond_distance
Ru1 N1 1.898(6)
Ru1 P1 2.3225(11)
Ru1 P2 2.3369(11)
Ru1 Cl3 2.4636(10)
Ru1 Cl2 2.4793(10)
Ru1 Cl1 2.4840(10)
Ru2 P3 2.2352(11)
Ru2 P4 2.2419(12)
Ru2 Cl3 2.5107(11)
Ru2 Cl2 2.5403(10)
Ru2 Cl1 2.6092(10)
N1 N2 1.110(5)
P1 C6 1.852(4)
P1 C13 1.866(4)
P1 C12 1.875(4)
P2 C16 1.830(4)
P2 C22 1.832(4)
P2 C28 1.862(5)
P3 C34 1.866(4)
P3 C40 1.876(4)
P3 C41 1.868(4)
P4 C44 1.853(4)
P4 C56 1.856(4)
P4 C50 1.879(4)
C1 C6 1.531(5)
C1 C2 1.532(6)
C2 C3 1.522(7)
C3 C4 1.514(6)
C4 C5 1.524(5)
C5 C6 1.530(6)
C7 C8 1.522(5)
C7 C12 1.531(5)
C8 C9 1.514(6)
C9 C10 1.503(7)
C10 C11 1.544(6)
C11 C12 1.524(6)
C13 C14 1.507(6)
C14 C15 1.490(6)
C15 C16 1.515(6)
C17 C22 1.482(6)
C17 C18 1.524(6)
C18 C19 1.532(6)
C19 C20 1.488(7)
C20 C21 1.521(7)
C21 C22 1.540(6)
C23 C24 1.522(7)
C23 C28 1.535(6)
C24 C25 1.411(8)
C25 C26 1.502(9)
C26 C27 1.546(7)
C27 C28 1.480(7)
C29 C30 1.509(6)
C29 C34 1.533(5)
C30 C31 1.509(6)
C31 C32 1.504(6)
C32 C33 1.525(6)
C33 C34 1.537(5)
C35 C40 1.514(6)
C35 C36 1.524(5)
C36 C37 1.510(6)
C37 C38 1.522(6)
C38 C39 1.524(5)
C39 C40 1.521(6)
C41 C42 1.540(6)
C42 C43 1.524(7)
C43 C44 1.538(6)
C45 C50 1.508(6)
C45 C46 1.527(7)
C46 C47 1.524(7)
C47 C48 1.474(7)
C48 C49 1.551(6)
C49 C50 1.535(6)
C51 C52 1.523(7)
C51 C56 1.535(6)
C52 C53 1.517(8)
C53 C54 1.513(8)
C54 C55 1.543(7)
C55 C56 1.526(6)
C57 C58 1.308(11)
C57 C62 1.361(12)
C58 C59 1.373(13)
C59 C60 1.408(12)
C60 C61 1.370(12)
C61 C62 1.391(12)

loop_
_geom_torsion_atom_site_label_1
_geom_torsion_atom_site_label_2
_geom_torsion_atom_site_label_3
_geom_torsion_atom_site_label_4
_geom_torsion
N1 Ru1 Cl1 Ru2 131.02(13)
P1 Ru1 Cl1 Ru2 -136.55(3)
P2 Ru1 Cl1 Ru2 9.1(3)
Cl3 Ru1 Cl1 Ru2 -40.99(3)
Cl2 Ru1 Cl1 Ru2 40.64(3)
P3 Ru2 Cl1 Ru1 130.89(4)
P4 Ru2 Cl1 Ru1 -129.59(4)
Cl3 Ru2 Cl1 Ru1 40.60(3)
Cl2 Ru2 Cl1 Ru1 -39.99(3)
N1 Ru1 Cl2 Ru2 -131.36(12)
P1 Ru1 Cl2 Ru2 -11.2(4)
P2 Ru1 Cl2 Ru2 133.82(3)
Cl3 Ru1 Cl2 Ru2 39.98(3)
Cl1 Ru1 Cl2 Ru2 -41.85(3)
P3 Ru2 Cl2 Ru1 -67.4(2)
P4 Ru2 Cl2 Ru1 139.60(4)
Cl3 Ru2 Cl2 Ru1 -39.40(3)
Cl1 Ru2 Cl2 Ru1 39.95(3)
N1 Ru1 Cl3 Ru2 3.2(6)
P1 Ru1 Cl3 Ru2 135.21(3)
P2 Ru1 Cl3 Ru2 -130.88(4)
Cl2 Ru1 Cl3 Ru2 -40.48(3)
Cl1 Ru1 Cl3 Ru2 42.76(3)
P3 Ru2 Cl3 Ru1 -144.70(3)
P4 Ru2 Cl3 Ru1 33.9(2)
Cl2 Ru2 Cl3 Ru1 39.63(3)
Cl1 Ru2 Cl3 Ru1 -40.81(3)
P1 Ru1 N1 N2 -115(3)
P2 Ru1 N1 N2 151(3)
Cl3 Ru1 N1 N2 17(4)
Cl2 Ru1 N1 N2 60(3)
Cl1 Ru1 N1 N2 -22(3)
N1 Ru1 P1 C6 74.35(19)
P2 Ru1 P1 C6 169.34(14)
Cl3 Ru1 P1 C6 -96.32(14)
Cl2 Ru1 P1 C6 -45.7(4)
Cl1 Ru1 P1 C6 -15.35(14)
N1 Ru1 P1 C13 -43.4(2)
P2 Ru1 P1 C13 51.55(18)
Cl3 Ru1 P1 C13 145.90(18)
Cl2 Ru1 P1 C13 -163.5(4)
Cl1 Ru1 P1 C13 -133.13(18)
N1 Ru1 P1 C12 -167.37(18)
P2 Ru1 P1 C12 -72.38(14)
Cl3 Ru1 P1 C12 21.97(14)
Cl2 Ru1 P1 C12 72.6(4)
Cl1 Ru1 P1 C12 102.93(14)
N1 Ru1 P2 C16 75.8(2)
P1 Ru1 P2 C16 -17.01(18)
Cl3 Ru1 P2 C16 -113.30(18)
Cl2 Ru1 P2 C16 166.15(18)
Cl1 Ru1 P2 C16 -162.6(3)
N1 Ru1 P2 C22 -51.1(2)
P1 Ru1 P2 C22 -143.87(18)
Cl3 Ru1 P2 C22 119.84(19)
Cl2 Ru1 P2 C22 39.28(19)
Cl1 Ru1 P2 C22 70.5(3)
N1 Ru1 P2 C28 -169.9(2)
P1 Ru1 P2 C28 97.38(18)
Cl3 Ru1 P2 C28 1.09(18)
Cl2 Ru1 P2 C28 -79.47(18)
Cl1 Ru1 P2 C28 -48.2(3)
P4 Ru2 P3 C34 155.91(15)
Cl3 Ru2 P3 C34 -24.34(15)
Cl2 Ru2 P3 C34 3.1(3)
Cl1 Ru2 P3 C34 -102.20(15)
P4 Ru2 P3 C40 -86.70(16)
Cl3 Ru2 P3 C40 93.04(16)
Cl2 Ru2 P3 C40 120.5(3)
Cl1 Ru2 P3 C40 15.19(16)
P4 Ru2 P3 C41 38.13(18)
Cl3 Ru2 P3 C41 -142.12(17)
Cl2 Ru2 P3 C41 -114.7(3)
Cl1 Ru2 P3 C41 140.03(17)
P3 Ru2 P4 C44 -15.26(18)
Cl3 Ru2 P4 C44 166.2(2)
Cl2 Ru2 P4 C44 160.53(18)
Cl1 Ru2 P4 C44 -121.05(18)
P3 Ru2 P4 C56 -139.99(17)
Cl3 Ru2 P4 C56 41.5(3)
Cl2 Ru2 P4 C56 35.79(17)
Cl1 Ru2 P4 C56 114.21(17)
P3 Ru2 P4 C50 103.22(15)
Cl3 Ru2 P4 C50 -75.3(3)
Cl2 Ru2 P4 C50 -81.00(15)
Cl1 Ru2 P4 C50 -2.58(16)
C6 C1 C2 C3 57.3(5)
C1 C2 C3 C4 -54.9(6)
C2 C3 C4 C5 54.0(6)
C3 C4 C5 C6 -57.3(5)
C2 C1 C6 C5 -57.5(5)
C2 C1 C6 P1 173.2(3)
C4 C5 C6 C1 58.5(5)
C4 C5 C6 P1 -174.3(3)
C13 P1 C6 C1 67.7(3)
C12 P1 C6 C1 179.1(3)
Ru1 P1 C6 C1 -60.0(3)
C13 P1 C6 C5 -57.9(3)
C12 P1 C6 C5 53.6(3)
Ru1 P1 C6 C5 174.5(3)
C12 C7 C8 C9 58.4(5)
C7 C8 C9 C10 -54.7(5)
C8 C9 C10 C11 52.0(6)
C9 C10 C11 C12 -53.1(5)
C10 C11 C12 C7 57.2(5)
C10 C11 C12 P1 -170.9(3)
C8 C7 C12 C11 -60.3(4)
C8 C7 C12 P1 164.2(3)
C6 P1 C12 C11 -90.0(3)
C13 P1 C12 C11 16.7(4)
Ru1 P1 C12 C11 146.8(3)
C6 P1 C12 C7 41.3(3)
C13 P1 C12 C7 148.0(3)
Ru1 P1 C12 C7 -81.9(3)
C6 P1 C13 C14 -123.8(4)
C12 P1 C13 C14 126.1(4)
Ru1 P1 C13 C14 0.7(5)
P1 C13 C14 C15 -83.7(5)
C13 C14 C15 C16 42.2(6)
C14 C15 C16 P2 62.6(6)
C22 P2 C16 C15 67.5(4)
C28 P2 C16 C15 176.6(4)
Ru1 P2 C16 C15 -63.7(4)
C22 C17 C18 C19 -52.6(6)
C17 C18 C19 C20 52.5(6)
C18 C19 C20 C21 -55.7(7)
C19 C20 C21 C22 57.2(7)
C18 C17 C22 C21 53.2(6)
C18 C17 C22 P2 -173.6(4)
C20 C21 C22 C17 -54.7(6)
C20 C21 C22 P2 170.4(4)
C16 P2 C22 C17 -89.1(4)
C28 P2 C22 C17 165.0(4)
Ru1 P2 C22 C17 43.2(5)
C16 P2 C22 C21 42.2(4)
C28 P2 C22 C21 -63.7(4)
Ru1 P2 C22 C21 174.6(3)
C28 C23 C24 C25 -53.6(7)
C23 C24 C25 C26 53.0(8)
C24 C25 C26 C27 -50.1(8)
C25 C26 C27 C28 49.4(7)
C26 C27 C28 C23 -52.2(7)
C26 C27 C28 P2 170.2(4)
C24 C23 C28 C27 53.4(6)
C24 C23 C28 P2 -164.8(4)
C16 P2 C28 C27 -19.7(5)
C22 P2 C28 C27 90.4(5)
Ru1 P2 C28 C27 -144.6(4)
C16 P2 C28 C23 -158.0(3)
C22 P2 C28 C23 -47.9(4)
Ru1 P2 C28 C23 77.1(4)
C34 C29 C30 C31 56.3(5)
C29 C30 C31 C32 -53.1(6)
C30 C31 C32 C33 53.0(6)
C31 C32 C33 C34 -56.6(5)
C30 C29 C34 C33 -58.6(5)
C30 C29 C34 P3 169.9(3)
C32 C33 C34 C29 58.8(5)
C32 C33 C34 P3 -172.5(3)
C40 P3 C34 C29 172.9(3)
C41 P3 C34 C29 70.0(3)
Ru2 P3 C34 C29 -59.4(3)
C40 P3 C34 C33 46.0(4)
C41 P3 C34 C33 -56.8(4)
Ru2 P3 C34 C33 173.7(3)
C40 C35 C36 C37 -54.9(5)
C35 C36 C37 C38 55.7(5)
C36 C37 C38 C39 -56.1(5)
C37 C38 C39 C40 56.3(5)
C36 C35 C40 C39 53.2(5)
C36 C35 C40 P3 177.3(3)
C38 C39 C40 C35 -54.5(5)
C38 C39 C40 P3 -178.7(3)
C34 P3 C40 C35 56.1(3)
C41 P3 C40 C35 159.1(3)
Ru2 P3 C40 C35 -66.6(3)
C34 P3 C40 C39 179.8(3)
C41 P3 C40 C39 -77.2(3)
Ru2 P3 C40 C39 57.1(3)
C34 P3 C41 C42 -102.7(4)
C40 P3 C41 C42 153.8(3)
Ru2 P3 C41 C42 20.6(4)
P3 C41 C42 C43 -97.6(4)
C41 C42 C43 C44 44.1(6)
C42 C43 C44 P4 57.0(5)
C56 P4 C44 C43 70.6(4)
C50 P4 C44 C43 178.4(4)
Ru2 P4 C44 C43 -58.8(4)
C50 C45 C46 C47 54.2(6)
C45 C46 C47 C48 -52.5(7)
C46 C47 C48 C49 52.3(7)
C47 C48 C49 C50 -53.3(6)
C46 C45 C50 C49 -55.9(6)
C46 C45 C50 P4 167.9(4)
C48 C49 C50 C45 54.7(6)
C48 C49 C50 P4 -164.7(4)
C44 P4 C50 C45 -11.8(5)
C56 P4 C50 C45 94.8(4)
Ru2 P4 C50 C45 -142.7(4)
C44 P4 C50 C49 -147.8(3)
C56 P4 C50 C49 -41.2(4)
Ru2 P4 C50 C49 81.2(3)
C56 C51 C52 C53 55.7(6)
C51 C52 C53 C54 -55.6(7)
C52 C53 C54 C55 56.6(7)
C53 C54 C55 C56 -57.0(6)
C52 C51 C56 C55 -57.8(6)
C52 C51 C56 P4 171.0(4)
C54 C55 C56 C51 57.6(6)
C54 C55 C56 P4 -170.2(4)
C44 P4 C56 C51 42.7(4)
C50 P4 C56 C51 -62.5(4)
Ru2 P4 C56 C51 177.3(3)
C44 P4 C56 C55 -87.0(4)
C50 P4 C56 C55 167.9(3)
Ru2 P4 C56 C55 47.7(4)
C62 C57 C58 C59 0.2(15)
C57 C58 C59 C60 0.0(15)
C58 C59 C60 C61 0.0(14)
C59 C60 C61 C62 -0.2(14)
C58 C57 C62 C61 -0.4(15)
C60 C61 C62 C57 0.4(14)
